data_7112221
loop_
_publ_author_name
'Yongfa Xie'
'Yoshiaki Shuku'
'Michio M. Matsushita'
'Kunio Awaga'

_publ_section_title
;
 Thiadiazole dioxide-fused picene: acceptor ability, anion radical
 formation, and n-type charge transport characteristics
;
_journal_name_full Chem.Commun.
_journal_page_first 4178
_journal_paper_doi 10.1039/C3CC49500K
_journal_volume 50
_journal_year 2014
_chemical_formula_moiety 'C22 H12 N2 O2 S '
_chemical_formula_sum 'C22 H12 N2 O2 S'
_chemical_formula_weight 368.41
_space_group_IT_number 61
_symmetry_cell_setting orthorhombic
_symmetry_Int_Tables_number 61
_symmetry_space_group_name_Hall '-P 2ac 2ab'
_symmetry_space_group_name_H-M 'P b c a'
_cell_angle_alpha 90.0000
_cell_angle_beta 90.0000
_cell_angle_gamma 90.0000
_cell_formula_units_Z 8
_cell_length_a 15.341(6)
_cell_length_b 8.425(3)
_cell_length_c 23.966(10)
_cell_measurement_reflns_used 4231
_cell_measurement_temperature 123.1
_cell_measurement_theta_max 26.3
_cell_measurement_theta_min 2.6
_cell_volume 3098(2)
_computing_cell_refinement CrystalClear
_computing_data_collection CrystalClear
_computing_data_reduction CrystalStructure
_computing_publication_material 'CrystalStructure 3.8'
_computing_structure_refinement SHELXL
_computing_structure_solution SHELXS97
_diffrn_ambient_temperature 123.1
_diffrn_detector_area_resol_mean 7.31
_diffrn_measured_fraction_theta_full 0.998
_diffrn_measured_fraction_theta_max 0.998
_diffrn_measurement_device_type 'Rigaku Saturn'
_diffrn_measurement_method \w
_diffrn_radiation_type 'Mo K\a'
_diffrn_radiation_wavelength 0.71070
_diffrn_reflns_av_R_equivalents 0.146
_diffrn_reflns_limit_h_max 18
_diffrn_reflns_limit_h_min -19
_diffrn_reflns_limit_k_max 7
_diffrn_reflns_limit_k_min -10
_diffrn_reflns_limit_l_max 29
_diffrn_reflns_limit_l_min -29
_diffrn_reflns_number 21508
_diffrn_reflns_theta_full 26.36
_diffrn_reflns_theta_max 26.36
_exptl_absorpt_coefficient_mu 0.231
_exptl_absorpt_correction_T_max 0.998
_exptl_absorpt_correction_T_min 0.814
_exptl_absorpt_correction_type multi-scan
_exptl_absorpt_process_details 'Jacobson, R. (1998) Private communication'
_exptl_crystal_colour red
_exptl_crystal_density_diffrn 1.580
_exptl_crystal_density_method 'not measured'
_exptl_crystal_description prism
_exptl_crystal_F_000 1520.00
_exptl_crystal_size_max 0.14
_exptl_crystal_size_mid 0.04
_exptl_crystal_size_min 0.01
_refine_diff_density_max 0.39
_refine_diff_density_min -0.43
_refine_ls_extinction_method none
_refine_ls_goodness_of_fit_ref 1.126
_refine_ls_hydrogen_treatment refall
_refine_ls_number_parameters 253
_refine_ls_number_reflns 3161
_refine_ls_R_factor_gt 0.1097
_refine_ls_shift/su_max 0.0000
_refine_ls_structure_factor_coef Fsqd
_refine_ls_weighting_details 'w = 1/[\s^2^(Fo^2^)+(0.1103P)^2^+4.8427P] where P=(Fo^2^+2Fc^2^)/3'
_refine_ls_weighting_scheme calc
_refine_ls_wR_factor_ref 0.2642
_reflns_number_gt 2024
_reflns_number_total 3161
_reflns_threshold_expression F^2^>2.0\s(F^2^)
_cod_data_source_file c3cc49500k.txt
_cod_data_source_block '__PTDAO2(a)'
_cod_original_formula_sum 'C22 H12 N2 O2 S '
_cod_database_code 7112221

loop_
_symmetry_equiv_pos_site_id
_symmetry_equiv_pos_as_xyz
1 +X,+Y,+Z
2 1/2-X,1/2+Y,+Z
3 +X,1/2-Y,1/2+Z
4 1/2-X,-Y,1/2+Z
5 -X,-Y,-Z
6 1/2+X,1/2-Y,-Z
7 -X,1/2+Y,1/2-Z
8 1/2+X,+Y,1/2-Z

loop_
_atom_site_label
_atom_site_type_symbol
_atom_site_fract_x
_atom_site_fract_y
_atom_site_fract_z
_atom_site_U_iso_or_equiv
_atom_site_adp_type
_atom_site_occupancy
_atom_site_symmetry_multiplicity
_atom_site_calc_flag
_atom_site_refinement_flags
S(1) S 0.50738(9) 0.09510(18) 0.63597(6) 0.0268(4) Uani 1.00 1 d .
O(1) O 0.4641(2) -0.0360(4) 0.60937(17) 0.0319(10) Uani 1.00 1 d .
O(2) O 0.4581(2) 0.1974(4) 0.67145(17) 0.0329(10) Uani 1.00 1 d .
N(1) N 0.5947(2) 0.0270(5) 0.6700(2) 0.0256(11) Uani 1.00 1 d .
N(2) N 0.5575(2) 0.2038(5) 0.5871(2) 0.0275(11) Uani 1.00 1 d .
C(1) C 0.6410(3) 0.1883(6) 0.5946(2) 0.0258(13) Uani 1.00 1 d .
C(2) C 0.7086(3) 0.2565(6) 0.5609(2) 0.0222(12) Uani 1.00 1 d .
C(3) C 0.6908(3) 0.3487(6) 0.5116(2) 0.0238(12) Uani 1.00 1 d .
C(4) C 0.6053(3) 0.3796(7) 0.4900(2) 0.0293(14) Uani 1.00 1 d .
C(5) C 0.5937(3) 0.4725(6) 0.4431(2) 0.0277(13) Uani 1.00 1 d .
C(6) C 0.6651(3) 0.5365(6) 0.4144(2) 0.0275(13) Uani 1.00 1 d .
C(7) C 0.7476(4) 0.5100(6) 0.4326(2) 0.0288(13) Uani 1.00 1 d .
C(8) C 0.7619(3) 0.4149(6) 0.4809(2) 0.0226(12) Uani 1.00 1 d .
C(9) C 0.8477(3) 0.3867(7) 0.4994(2) 0.0299(14) Uani 1.00 1 d .
C(10) C 0.8628(3) 0.2948(7) 0.5455(2) 0.0275(13) Uani 1.00 1 d .
C(11) C 0.7944(3) 0.2288(6) 0.5775(2) 0.0221(12) Uani 1.00 1 d .
C(12) C 0.8166(3) 0.1340(6) 0.6290(2) 0.0233(12) Uani 1.00 1 d .
C(13) C 0.9045(3) 0.1242(6) 0.6464(2) 0.0247(12) Uani 1.00 1 d .
C(14) C 0.9293(3) 0.0323(6) 0.6901(2) 0.0263(13) Uani 1.00 1 d .
C(15) C 0.8678(3) -0.0576(7) 0.7212(2) 0.0265(13) Uani 1.00 1 d .
C(16) C 0.8953(3) -0.1527(6) 0.7653(2) 0.0285(14) Uani 1.00 1 d .
C(17) C 0.8366(3) -0.2370(6) 0.7967(2) 0.0264(13) Uani 1.00 1 d .
C(18) C 0.7473(3) -0.2242(7) 0.7849(2) 0.0263(13) Uani 1.00 1 d .
C(19) C 0.7186(3) -0.1293(6) 0.7418(2) 0.0231(12) Uani 1.00 1 d .
C(20) C 0.7775(3) -0.0446(6) 0.7071(2) 0.0217(12) Uani 1.00 1 d .
C(21) C 0.7533(3) 0.0547(6) 0.6600(2) 0.0209(12) Uani 1.00 1 d .
C(22) C 0.6631(3) 0.0830(6) 0.6446(2) 0.0213(12) Uani 1.00 1 d .
H(1) H 0.5562 0.3541 0.5105 0.015 Uiso 1.00 1 c R
H(2) H 0.5279 0.4754 0.4325 0.015 Uiso 1.00 1 c R
H(3) H 0.6549 0.6167 0.3839 0.015 Uiso 1.00 1 c R
H(4) H 0.7984 0.5684 0.4113 0.015 Uiso 1.00 1 c R
H(5) H 0.8984 0.4315 0.4774 0.015 Uiso 1.00 1 c R
H(6) H 0.921(4) 0.287(7) 0.556(2) 0.038(17) Uiso 1.00 1 c .
H(7) H 0.948(4) 0.195(6) 0.623(2) 0.039(17) Uiso 1.00 1 c .
H(8) H 0.9976 0.0355 0.7058 0.015 Uiso 1.00 1 c R
H(9) H 0.9520 -0.1717 0.7763 0.015 Uiso 1.00 1 c R
H(10) H 0.8579 -0.2922 0.8307 0.015 Uiso 1.00 1 c R
H(11) H 0.7008 -0.2866 0.8054 0.015 Uiso 1.00 1 c R
H(12) H 0.6552 -0.1312 0.7341 0.015 Uiso 1.00 1 c R

loop_
_atom_site_aniso_label
_atom_site_aniso_U_11
_atom_site_aniso_U_22
_atom_site_aniso_U_33
_atom_site_aniso_U_12
_atom_site_aniso_U_13
_atom_site_aniso_U_23
S(1) 0.0160(7) 0.0338(8) 0.0307(8) 0.0010(5) 0.0009(6) 0.0045(6)
O(1) 0.017(2) 0.044(2) 0.034(2) -0.0031(17) -0.0034(18) 0.005(2)
O(2) 0.024(2) 0.041(2) 0.034(2) 0.0065(18) 0.0092(19) 0.004(2)
N(1) 0.020(2) 0.027(2) 0.030(2) 0.0041(19) -0.001(2) 0.001(2)
N(2) 0.019(2) 0.030(2) 0.034(2) 0.0020(19) -0.001(2) 0.002(2)
C(1) 0.023(3) 0.018(2) 0.037(3) 0.000(2) -0.002(2) -0.005(2)
C(2) 0.020(2) 0.027(3) 0.019(2) 0.000(2) -0.001(2) -0.004(2)
C(3) 0.023(2) 0.023(3) 0.026(3) 0.003(2) 0.003(2) -0.008(2)
C(4) 0.015(2) 0.039(3) 0.034(3) -0.001(2) -0.000(2) 0.001(2)
C(5) 0.024(3) 0.030(3) 0.029(3) 0.005(2) -0.003(2) -0.005(2)
C(6) 0.031(3) 0.024(3) 0.027(3) 0.003(2) 0.001(2) 0.003(2)
C(7) 0.032(3) 0.030(3) 0.025(3) -0.002(2) 0.007(2) 0.001(2)
C(8) 0.022(2) 0.021(3) 0.024(3) -0.002(2) 0.005(2) -0.002(2)
C(9) 0.018(3) 0.040(3) 0.031(3) -0.005(2) 0.008(2) -0.004(2)
C(10) 0.024(3) 0.033(3) 0.026(3) 0.001(2) 0.002(2) -0.007(2)
C(11) 0.020(2) 0.019(2) 0.027(3) -0.002(2) -0.002(2) -0.002(2)
C(12) 0.019(2) 0.019(2) 0.032(3) -0.001(2) 0.000(2) -0.009(2)
C(13) 0.017(2) 0.024(3) 0.033(3) -0.001(2) 0.005(2) 0.001(2)
C(14) 0.025(3) 0.026(3) 0.028(3) 0.003(2) -0.008(2) -0.004(2)
C(15) 0.019(2) 0.037(3) 0.023(3) 0.000(2) -0.004(2) -0.007(2)
C(16) 0.019(2) 0.033(3) 0.033(3) 0.004(2) -0.005(2) -0.002(2)
C(17) 0.025(3) 0.028(3) 0.025(3) 0.003(2) -0.004(2) 0.000(2)
C(18) 0.024(3) 0.032(3) 0.023(3) -0.003(2) 0.001(2) -0.002(2)
C(19) 0.022(2) 0.023(2) 0.024(3) 0.003(2) -0.001(2) -0.007(2)
C(20) 0.025(2) 0.021(2) 0.019(2) 0.003(2) -0.004(2) -0.002(2)
C(21) 0.020(2) 0.027(3) 0.015(2) -0.000(2) -0.001(2) -0.008(2)
C(22) 0.019(2) 0.028(3) 0.016(2) -0.000(2) 0.006(2) -0.006(2)

loop_
_atom_type_symbol
_atom_type_description
_atom_type_scat_dispersion_real
_atom_type_scat_dispersion_imag
_atom_type_scat_source
C C 0.003 0.002
;
International Tables for Crystallography
(1992, Vol. C, Tables 4.2.6.8 and 6.1.1.4)
;
H H 0.000 0.000
;
International Tables for Crystallography
(1992, Vol. C, Table 6.1.1.4)
;
N N 0.006 0.003
;
International Tables for Crystallography
(1992, Vol. C, Tables 4.2.6.8 and 6.1.1.4)
;
O O 0.011 0.006
;
International Tables for Crystallography
(1992, Vol. C, Tables 4.2.6.8 and 6.1.1.4)
;
S S 0.125 0.123
;
International Tables for Crystallography
(1992, Vol. C, Tables 4.2.6.8 and 6.1.1.4)
;

loop_
_geom_angle_atom_site_label_1
_geom_angle_atom_site_label_2
_geom_angle_atom_site_label_3
_geom_angle
_geom_angle_publ_flag
O(1) S(1) O(2) 118.9(2) yes
O(1) S(1) N(1) 108.8(2) yes
O(1) S(1) N(2) 108.8(2) yes
O(2) S(1) N(1) 110.0(2) yes
O(2) S(1) N(2) 109.2(2) yes
N(1) S(1) N(2) 99.3(2) yes
S(1) N(1) C(22) 107.1(3) yes
S(1) N(2) C(1) 107.6(3) yes
N(2) C(1) C(2) 126.6(5) yes
N(2) C(1) C(22) 112.6(4) yes
C(2) C(1) C(22) 120.9(4) yes
C(1) C(2) C(3) 122.7(4) yes
C(1) C(2) C(11) 117.1(4) yes
C(3) C(2) C(11) 120.2(4) yes
C(2) C(3) C(4) 124.6(5) yes
C(2) C(3) C(8) 119.3(4) yes
C(4) C(3) C(8) 116.1(5) yes
C(3) C(4) C(5) 121.0(5) yes
C(4) C(5) C(6) 121.2(5) yes
C(5) C(6) C(7) 120.5(5) yes
C(6) C(7) C(8) 119.8(5) yes
C(3) C(8) C(7) 121.4(5) yes
C(3) C(8) C(9) 119.0(5) yes
C(7) C(8) C(9) 119.6(5) yes
C(8) C(9) C(10) 120.5(5) yes
C(9) C(10) C(11) 122.4(5) yes
C(2) C(11) C(10) 118.6(5) yes
C(2) C(11) C(12) 122.3(4) yes
C(10) C(11) C(12) 119.0(4) yes
C(11) C(12) C(13) 119.1(4) yes
C(11) C(12) C(21) 122.2(4) yes
C(13) C(12) C(21) 118.6(5) yes
C(12) C(13) C(14) 121.9(5) yes
C(13) C(14) C(15) 121.5(5) yes
C(14) C(15) C(16) 120.2(5) yes
C(14) C(15) C(20) 118.7(5) yes
C(16) C(15) C(20) 121.1(5) yes
C(15) C(16) C(17) 121.0(5) yes
C(16) C(17) C(18) 119.3(5) yes
C(17) C(18) C(19) 120.6(5) yes
C(18) C(19) C(20) 121.7(5) yes
C(15) C(20) C(19) 116.2(4) yes
C(15) C(20) C(21) 118.3(4) yes
C(19) C(20) C(21) 125.5(4) yes
C(12) C(21) C(20) 120.8(4) yes
C(12) C(21) C(22) 116.7(4) yes
C(20) C(21) C(22) 122.4(4) yes
N(1) C(22) C(1) 113.5(4) yes
N(1) C(22) C(21) 126.1(4) yes
C(1) C(22) C(21) 120.4(4) yes
C(3) C(4) H(1) 120.7 no
C(5) C(4) H(1) 117.4 no
C(4) C(5) H(2) 109.6 no
C(6) C(5) H(2) 129.0 no
C(5) C(6) H(3) 119.6 no
C(7) C(6) H(3) 119.2 no
C(6) C(7) H(4) 117.2 no
C(8) C(7) H(4) 122.8 no
C(8) C(9) H(5) 119.5 no
C(10) C(9) H(5) 120.0 no
C(9) C(10) H(6) 115(3) no
C(11) C(10) H(6) 122(3) no
C(12) C(13) H(7) 115(3) no
C(14) C(13) H(7) 124(3) no
C(13) C(14) H(8) 120.7 no
C(15) C(14) H(8) 117.5 no
C(15) C(16) H(9) 127.1 no
C(17) C(16) H(9) 111.8 no
C(16) C(17) H(10) 118.5 no
C(18) C(17) H(10) 121.5 no
C(17) C(18) H(11) 123.3 no
C(19) C(18) H(11) 116.0 no
C(18) C(19) H(12) 116.4 no
C(20) C(19) H(12) 121.7 no

loop_
_geom_bond_atom_site_label_1
_geom_bond_atom_site_label_2
_geom_bond_distance
_geom_bond_publ_flag
S(1) O(1) 1.438(4) yes
S(1) O(2) 1.427(4) yes
S(1) N(1) 1.669(4) yes
S(1) N(2) 1.673(5) yes
N(1) C(22) 1.302(6) yes
N(2) C(1) 1.299(7) yes
C(1) C(2) 1.434(7) yes
C(1) C(22) 1.529(7) yes
C(2) C(3) 1.441(7) yes
C(2) C(11) 1.395(7) yes
C(3) C(4) 1.435(7) yes
C(3) C(8) 1.429(7) yes
C(4) C(5) 1.381(8) yes
C(5) C(6) 1.400(8) yes
C(6) C(7) 1.357(8) yes
C(7) C(8) 1.424(8) yes
C(8) C(9) 1.409(7) yes
C(9) C(10) 1.369(8) yes
C(10) C(11) 1.414(8) yes
C(11) C(12) 1.507(7) yes
C(12) C(13) 1.415(7) yes
C(12) C(21) 1.394(7) yes
C(13) C(14) 1.357(8) yes
C(14) C(15) 1.421(8) yes
C(15) C(16) 1.393(8) yes
C(15) C(20) 1.429(7) yes
C(16) C(17) 1.372(8) yes
C(17) C(18) 1.403(8) yes
C(18) C(19) 1.379(7) yes
C(19) C(20) 1.420(7) yes
C(20) C(21) 1.454(7) yes
C(21) C(22) 1.452(7) yes
C(4) H(1) 0.925 no
C(5) H(2) 1.042 no
C(6) H(3) 1.007 no
C(7) H(4) 1.054 no
C(9) H(5) 1.012 no
C(10) H(6) 0.94(6) no
C(13) H(7) 1.06(6) no
C(14) H(8) 1.114 no
C(16) H(9) 0.923 no
C(17) H(10) 0.993 no
C(18) H(11) 1.014 no
C(19) H(12) 0.989 no

loop_
_geom_contact_atom_site_label_1
_geom_contact_atom_site_label_2
_geom_contact_distance
_geom_contact_site_symmetry_2
S(1) C(1) 2.409(5) .
S(1) C(16) 3.594(6) 8_456
S(1) C(22) 2.400(5) .
O(1) O(2) 2.468(5) .
O(1) N(1) 2.530(6) .
O(1) N(2) 2.533(6) .
O(1) C(1) 3.326(6) .
O(1) C(7) 3.478(7) 6_456
O(1) C(9) 3.400(7) 6_456
O(1) C(10) 3.381(7) 2_645
O(1) C(16) 3.332(7) 8_456
O(1) C(17) 3.429(6) 8_456
O(1) C(22) 3.322(6) .
O(2) O(1) 2.468(5) .
O(2) N(1) 2.540(5) .
O(2) N(2) 2.532(6) .
O(2) C(1) 3.357(6) .
O(2) C(6) 3.581(7) 5_666
O(2) C(14) 3.338(6) 2_655
O(2) C(15) 3.579(6) 2_655
O(2) C(16) 3.421(7) 2_655
O(2) C(16) 3.454(7) 8_456
O(2) C(18) 3.386(6) 7_656
O(2) C(22) 3.352(6) .
N(1) O(1) 2.530(6) .
N(1) O(2) 2.540(5) .
N(1) N(2) 2.546(6) .
N(1) C(1) 2.371(7) .
N(1) C(13) 3.440(7) 2_645
N(1) C(16) 3.539(7) 2_655
N(1) C(19) 2.882(7) .
N(1) C(20) 3.004(7) .
N(1) C(21) 2.456(6) .
N(2) O(1) 2.533(6) .
N(2) O(2) 2.532(6) .
N(2) N(1) 2.546(6) .
N(2) C(2) 2.442(7) .
N(2) C(3) 2.992(7) .
N(2) C(4) 2.856(7) .
N(2) C(22) 2.356(7) .
C(1) S(1) 2.409(5) .
C(1) O(1) 3.326(6) .
C(1) O(2) 3.357(6) .
C(1) N(1) 2.371(7) .
C(1) C(3) 2.523(8) .
C(1) C(4) 3.031(8) .
C(1) C(9) 3.420(8) 2_645
C(1) C(10) 3.519(8) 2_645
C(1) C(11) 2.413(7) .
C(1) C(12) 2.853(7) .
C(1) C(21) 2.587(7) .
C(2) N(2) 2.442(7) .
C(2) C(4) 2.546(7) .
C(2) C(8) 2.476(7) .
C(2) C(8) 3.489(7) 2_645
C(2) C(9) 2.817(8) .
C(2) C(9) 3.555(8) 2_645
C(2) C(10) 2.416(8) .
C(2) C(12) 2.543(7) .
C(2) C(12) 3.595(7) 2_655
C(2) C(21) 3.000(7) .
C(2) C(21) 3.506(7) 2_655
C(2) C(22) 2.578(7) .
C(3) N(2) 2.992(7) .
C(3) C(1) 2.523(8) .
C(3) C(5) 2.450(8) .
C(3) C(6) 2.844(8) .
C(3) C(7) 2.488(8) .
C(3) C(7) 3.553(7) 2_645
C(3) C(9) 2.445(7) .
C(3) C(10) 2.797(8) .
C(3) C(11) 2.458(7) .
C(3) C(11) 3.578(7) 2_655
C(4) N(2) 2.856(7) .
C(4) C(1) 3.031(8) .
C(4) C(2) 2.546(7) .
C(4) C(6) 2.422(8) .
C(4) C(7) 2.803(8) .
C(4) C(8) 2.430(7) .
C(5) C(3) 2.450(8) .
C(5) C(7) 2.394(8) .
C(5) C(8) 2.777(7) .
C(6) O(2) 3.581(7) 5_666
C(6) C(3) 2.844(8) .
C(6) C(4) 2.422(8) .
C(6) C(8) 2.408(8) .
C(6) C(9) 3.590(8) 2_655
C(7) O(1) 3.478(7) 6_556
C(7) C(3) 2.488(8) .
C(7) C(3) 3.553(7) 2_655
C(7) C(4) 2.803(8) .
C(7) C(5) 2.394(8) .
C(7) C(9) 2.449(8) .
C(8) C(2) 2.476(7) .
C(8) C(2) 3.489(7) 2_655
C(8) C(4) 2.430(7) .
C(8) C(5) 2.777(7) .
C(8) C(6) 2.408(8) .
C(8) C(10) 2.412(8) .
C(8) C(11) 2.841(7) .
C(9) O(1) 3.400(7) 6_556
C(9) C(1) 3.420(8) 2_655
C(9) C(2) 2.817(8) .
C(9) C(2) 3.555(8) 2_655
C(9) C(3) 2.445(7) .
C(9) C(6) 3.590(8) 2_645
C(9) C(7) 2.449(8) .
C(9) C(11) 2.439(8) .
C(10) O(1) 3.381(7) 2_655
C(10) C(1) 3.519(8) 2_655
C(10) C(2) 2.416(8) .
C(10) C(3) 2.797(8) .
C(10) C(8) 2.412(8) .
C(10) C(12) 2.518(8) .
C(10) C(13) 2.885(8) .
C(10) C(22) 3.420(8) 2_655
C(11) C(1) 2.413(7) .
C(11) C(3) 2.458(7) .
C(11) C(3) 3.578(7) 2_645
C(11) C(8) 2.841(7) .
C(11) C(9) 2.439(8) .
C(11) C(13) 2.520(7) .
C(11) C(21) 2.541(7) .
C(11) C(21) 3.462(7) 2_655
C(11) C(22) 2.855(7) .
C(11) C(22) 3.451(7) 2_655
C(12) C(1) 2.853(7) .
C(12) C(2) 2.543(7) .
C(12) C(2) 3.595(7) 2_645
C(12) C(10) 2.518(8) .
C(12) C(14) 2.423(7) .
C(12) C(15) 2.847(8) .
C(12) C(19) 3.402(7) 2_655
C(12) C(20) 2.477(7) .
C(12) C(20) 3.595(7) 2_655
C(12) C(22) 2.422(7) .
C(13) N(1) 3.440(7) 2_655
C(13) C(10) 2.885(8) .
C(13) C(11) 2.520(7) .
C(13) C(15) 2.425(8) .
C(13) C(20) 2.818(7) .
C(13) C(21) 2.415(7) .
C(14) O(2) 3.338(6) 2_645
C(14) C(12) 2.423(7) .
C(14) C(16) 2.439(8) .
C(14) C(20) 2.451(7) .
C(14) C(21) 2.801(7) .
C(15) O(2) 3.579(6) 2_645
C(15) C(12) 2.847(8) .
C(15) C(13) 2.425(8) .
C(15) C(17) 2.407(8) .
C(15) C(18) 2.777(7) .
C(15) C(19) 2.418(7) .
C(15) C(21) 2.475(7) .
C(15) C(22) 3.573(7) 2_645
C(16) S(1) 3.594(6) 8_556
C(16) O(1) 3.332(7) 8_556
C(16) O(2) 3.421(7) 2_645
C(16) O(2) 3.454(7) 8_556
C(16) N(1) 3.539(7) 2_645
C(16) C(14) 2.439(8) .
C(16) C(18) 2.395(7) .
C(16) C(19) 2.777(7) .
C(16) C(20) 2.457(7) .
C(17) O(1) 3.429(6) 8_556
C(17) C(15) 2.407(8) .
C(17) C(19) 2.416(7) .
C(17) C(20) 2.839(7) .
C(18) O(2) 3.386(6) 7_646
C(18) C(15) 2.777(7) .
C(18) C(16) 2.395(7) .
C(18) C(20) 2.444(7) .
C(18) C(20) 3.301(7) 2_645
C(18) C(21) 3.524(7) 2_645
C(19) N(1) 2.882(7) .
C(19) C(12) 3.402(7) 2_645
C(19) C(15) 2.418(7) .
C(19) C(16) 2.777(7) .
C(19) C(17) 2.416(7) .
C(19) C(20) 3.597(7) 2_645
C(19) C(21) 2.555(7) .
C(19) C(21) 3.334(7) 2_645
C(19) C(22) 3.058(7) .
C(20) N(1) 3.004(7) .
C(20) C(12) 2.477(7) .
C(20) C(12) 3.595(7) 2_645
C(20) C(13) 2.818(7) .
C(20) C(14) 2.451(7) .
C(20) C(16) 2.457(7) .
C(20) C(17) 2.839(7) .
C(20) C(18) 2.444(7) .
C(20) C(18) 3.301(7) 2_655
C(20) C(19) 3.597(7) 2_655
C(20) C(21) 3.591(7) 2_645
C(20) C(22) 2.547(7) .
C(20) C(22) 3.596(7) 2_645
C(21) N(1) 2.456(6) .
C(21) C(1) 2.587(7) .
C(21) C(2) 3.000(7) .
C(21) C(2) 3.506(7) 2_645
C(21) C(11) 2.541(7) .
C(21) C(11) 3.462(7) 2_645
C(21) C(13) 2.415(7) .
C(21) C(14) 2.801(7) .
C(21) C(15) 2.475(7) .
C(21) C(18) 3.524(7) 2_655
C(21) C(19) 2.555(7) .
C(21) C(19) 3.334(7) 2_655
C(21) C(20) 3.591(7) 2_655
C(22) S(1) 2.400(5) .
C(22) O(1) 3.322(6) .
C(22) O(2) 3.352(6) .
C(22) N(2) 2.356(7) .
C(22) C(2) 2.578(7) .
C(22) C(10) 3.420(8) 2_645
C(22) C(11) 2.855(7) .
C(22) C(11) 3.451(7) 2_645
C(22) C(12) 2.422(7) .
C(22) C(15) 3.573(7) 2_655
C(22) C(19) 3.058(7) .
C(22) C(20) 2.547(7) .
C(22) C(20) 3.596(7) 2_655
S(1) H(3) 3.510 5_666
S(1) H(5) 3.198 6_456
S(1) H(6) 3.40(6) 2_645
S(1) H(7) 3.45(5) 2_645
S(1) H(9) 3.193 8_456
O(1) H(4) 2.604 6_456
O(1) H(5) 2.473 6_456
O(1) H(6) 2.63(6) 2_645
O(1) H(7) 2.66(5) 2_645
O(1) H(9) 2.975 8_456
O(1) H(10) 3.062 8_456
O(2) H(3) 2.687 5_666
O(2) H(8) 3.042 2_655
O(2) H(8) 3.299 8_456
O(2) H(9) 3.071 2_655
O(2) H(9) 3.354 8_456
O(2) H(11) 2.504 7_656
O(2) H(12) 3.199 7_656
N(1) H(6) 3.40(6) 2_645
N(1) H(7) 3.08(5) 2_645
N(1) H(8) 3.329 8_456
N(1) H(9) 3.041 8_456
N(1) H(12) 2.236 .
N(2) H(1) 2.231 .
N(2) H(2) 3.041 5_666
N(2) H(5) 3.555 2_645
N(2) H(5) 3.107 6_456
C(1) H(1) 2.776 .
C(1) H(5) 3.597 2_645
C(2) H(1) 2.757 .
C(2) H(6) 3.28(6) .
C(3) H(1) 2.066 .
C(3) H(2) 3.314 .
C(3) H(4) 3.454 .
C(3) H(4) 3.374 2_645
C(3) H(5) 3.361 .
C(4) H(1) 3.343 5_666
C(4) H(2) 1.989 .
C(4) H(2) 3.020 5_666
C(4) H(3) 3.321 .
C(4) H(4) 3.551 2_645
C(4) H(6) 3.34(6) 6_456
C(5) H(1) 1.985 .
C(5) H(1) 2.944 5_666
C(5) H(2) 3.545 5_666
C(5) H(3) 2.090 .
C(5) H(4) 3.330 .
C(5) H(6) 3.43(6) 6_456
C(5) H(7) 3.08(6) 6_456
C(5) H(10) 3.179 4_654
C(6) H(1) 3.234 .
C(6) H(2) 2.209 .
C(6) H(4) 2.065 .
C(6) H(10) 2.896 4_654
C(6) H(11) 3.401 3_554
C(7) H(2) 3.382 .
C(7) H(3) 2.047 .
C(7) H(5) 2.635 .
C(7) H(10) 3.456 4_654
C(8) H(1) 3.275 .
C(8) H(3) 3.315 .
C(8) H(4) 2.183 .
C(8) H(4) 3.487 2_645
C(8) H(5) 2.100 .
C(8) H(6) 3.23(6) .
C(9) H(3) 3.582 2_645
C(9) H(4) 2.715 .
C(9) H(6) 1.96(6) .
C(10) H(1) 3.489 6_556
C(10) H(2) 3.446 6_556
C(10) H(5) 2.070 .
C(10) H(7) 2.43(6) .
C(11) H(5) 3.350 .
C(11) H(6) 2.07(6) .
C(11) H(7) 2.61(6) .
C(12) H(6) 2.70(6) .
C(12) H(7) 2.09(6) .
C(12) H(8) 3.434 .
C(12) H(12) 3.232 2_655
C(13) H(2) 2.804 6_556
C(13) H(6) 2.57(6) .
C(13) H(8) 2.151 .
C(13) H(9) 3.352 7_756
C(13) H(12) 3.083 2_655
C(14) H(2) 3.306 6_556
C(14) H(7) 2.13(5) .
C(14) H(9) 2.710 .
C(14) H(9) 3.191 7_756
C(14) H(12) 3.291 2_655
C(15) H(7) 3.40(5) .
C(15) H(8) 2.172 .
C(15) H(9) 2.083 .
C(15) H(10) 3.289 .
C(15) H(11) 3.224 2_655
C(15) H(12) 3.334 .
C(16) H(8) 2.648 .
C(16) H(8) 3.175 7_746
C(16) H(10) 2.041 .
C(16) H(11) 3.332 .
C(16) H(11) 3.552 2_655
C(17) H(4) 3.147 3_555
C(17) H(8) 3.185 7_746
C(17) H(9) 1.917 .
C(17) H(11) 2.135 .
C(17) H(12) 3.285 .
C(18) H(3) 2.910 3_555
C(18) H(4) 3.394 3_555
C(18) H(9) 3.177 .
C(18) H(10) 2.100 .
C(18) H(12) 2.023 .
C(19) H(3) 3.545 3_555
C(19) H(10) 3.316 .
C(19) H(11) 2.039 .
C(19) H(11) 3.492 2_655
C(20) H(8) 3.443 .
C(20) H(9) 3.325 .
C(20) H(11) 3.330 .
C(20) H(11) 3.222 2_655
C(20) H(12) 2.115 .
C(21) H(7) 3.33(6) .
C(21) H(12) 2.805 .
C(21) H(12) 3.482 2_655
C(22) H(6) 3.52(6) 2_645
C(22) H(12) 2.806 .
H(1) N(2) 2.231 .
H(1) C(1) 2.776 .
H(1) C(2) 2.757 .
H(1) C(3) 2.066 .
H(1) C(4) 3.343 5_666
H(1) C(5) 1.985 .
H(1) C(5) 2.944 5_666
H(1) C(6) 3.234 .
H(1) C(8) 3.275 .
H(1) C(10) 3.489 6_456
H(1) H(1) 3.045 5_666
H(1) H(2) 2.174 .
H(1) H(2) 2.365 5_666
H(1) H(5) 3.426 6_456
H(1) H(6) 2.872 6_456
H(2) N(2) 3.041 5_666
H(2) C(3) 3.314 .
H(2) C(4) 1.989 .
H(2) C(4) 3.020 5_666
H(2) C(5) 3.545 5_666
H(2) C(6) 2.209 .
H(2) C(7) 3.382 .
H(2) C(10) 3.446 6_456
H(2) C(13) 2.804 6_456
H(2) C(14) 3.306 6_456
H(2) H(1) 2.174 .
H(2) H(1) 2.365 5_666
H(2) H(2) 3.372 5_666
H(2) H(3) 2.563 .
H(2) H(6) 2.759 6_456
H(2) H(7) 2.310 6_456
H(2) H(8) 3.348 6_456
H(2) H(10) 3.377 4_654
H(3) S(1) 3.510 5_666
H(3) O(2) 2.687 5_666
H(3) C(4) 3.321 .
H(3) C(5) 2.090 .
H(3) C(7) 2.047 .
H(3) C(8) 3.315 .
H(3) C(9) 3.582 2_655
H(3) C(18) 2.910 3_554
H(3) C(19) 3.545 3_554
H(3) H(2) 2.563 .
H(3) H(4) 2.333 .
H(3) H(5) 3.567 2_655
H(3) H(8) 3.477 6_456
H(3) H(10) 3.023 4_654
H(3) H(11) 2.467 3_554
H(3) H(12) 3.592 3_554
H(4) O(1) 2.604 6_556
H(4) C(3) 3.454 .
H(4) C(3) 3.374 2_655
H(4) C(4) 3.551 2_655
H(4) C(5) 3.330 .
H(4) C(6) 2.065 .
H(4) C(8) 2.183 .
H(4) C(8) 3.487 2_655
H(4) C(9) 2.715 .
H(4) C(17) 3.147 3_554
H(4) C(18) 3.394 3_554
H(4) H(3) 2.333 .
H(4) H(5) 2.489 .
H(4) H(10) 2.850 3_554
H(4) H(11) 3.473 3_554
H(4) H(11) 3.475 4_654
H(5) S(1) 3.198 6_556
H(5) O(1) 2.473 6_556
H(5) N(2) 3.555 2_655
H(5) N(2) 3.107 6_556
H(5) C(1) 3.597 2_655
H(5) C(3) 3.361 .
H(5) C(7) 2.635 .
H(5) C(8) 2.100 .
H(5) C(10) 2.070 .
H(5) C(11) 3.350 .
H(5) H(1) 3.426 6_556
H(5) H(3) 3.567 2_645
H(5) H(4) 2.489 .
H(5) H(5) 3.496 5_766
H(5) H(6) 2.280 .
H(6) S(1) 3.40(6) 2_655
H(6) O(1) 2.63(6) 2_655
H(6) N(1) 3.40(6) 2_655
H(6) C(2) 3.28(6) .
H(6) C(4) 3.34(6) 6_556
H(6) C(5) 3.43(6) 6_556
H(6) C(8) 3.23(6) .
H(6) C(9) 1.96(6) .
H(6) C(11) 2.07(6) .
H(6) C(12) 2.70(6) .
H(6) C(13) 2.57(6) .
H(6) C(22) 3.52(6) 2_655
H(6) H(1) 2.872 6_556
H(6) H(2) 2.759 6_556
H(6) H(5) 2.280 .
H(6) H(7) 1.82(8) .
H(7) S(1) 3.45(5) 2_655
H(7) O(1) 2.66(5) 2_655
H(7) N(1) 3.08(5) 2_655
H(7) C(5) 3.08(6) 6_556
H(7) C(10) 2.43(6) .
H(7) C(11) 2.61(6) .
H(7) C(12) 2.09(6) .
H(7) C(14) 2.13(5) .
H(7) C(15) 3.40(5) .
H(7) C(21) 3.33(6) .
H(7) H(2) 2.310 6_556
H(7) H(6) 1.82(8) .
H(7) H(8) 2.512 .
H(7) H(9) 3.070 7_756
H(7) H(10) 3.177 7_756
H(7) H(12) 3.425 2_655
H(8) O(2) 3.042 2_645
H(8) O(2) 3.299 8_556
H(8) N(1) 3.329 8_556
H(8) C(12) 3.434 .
H(8) C(13) 2.151 .
H(8) C(15) 2.172 .
H(8) C(16) 2.648 .
H(8) C(16) 3.175 7_756
H(8) C(17) 3.185 7_756
H(8) C(20) 3.443 .
H(8) H(2) 3.348 6_556
H(8) H(3) 3.477 6_556
H(8) H(7) 2.512 .
H(8) H(9) 2.528 .
H(8) H(9) 2.621 7_756
H(8) H(10) 2.790 7_756
H(8) H(12) 3.145 8_556
H(9) S(1) 3.193 8_556
H(9) O(1) 2.975 8_556
H(9) O(2) 3.071 2_645
H(9) O(2) 3.354 8_556
H(9) N(1) 3.041 8_556
H(9) C(13) 3.352 7_746
H(9) C(14) 2.710 .
H(9) C(14) 3.191 7_746
H(9) C(15) 2.083 .
H(9) C(17) 1.917 .
H(9) C(18) 3.177 .
H(9) C(20) 3.325 .
H(9) H(7) 3.070 7_746
H(9) H(8) 2.528 .
H(9) H(8) 2.621 7_746
H(9) H(10) 2.194 .
H(9) H(12) 3.146 8_556
H(10) O(1) 3.062 8_556
H(10) C(5) 3.179 4_655
H(10) C(6) 2.896 4_655
H(10) C(7) 3.456 4_655
H(10) C(15) 3.289 .
H(10) C(16) 2.041 .
H(10) C(18) 2.100 .
H(10) C(19) 3.316 .
H(10) H(2) 3.377 4_655
H(10) H(3) 3.023 4_655
H(10) H(4) 2.850 3_555
H(10) H(7) 3.177 7_746
H(10) H(8) 2.790 7_746
H(10) H(9) 2.194 .
H(10) H(11) 2.486 .
H(11) O(2) 2.504 7_646
H(11) C(6) 3.401 3_555
H(11) C(15) 3.224 2_645
H(11) C(16) 3.332 .
H(11) C(16) 3.552 2_645
H(11) C(17) 2.135 .
H(11) C(19) 2.039 .
H(11) C(19) 3.492 2_645
H(11) C(20) 3.330 .
H(11) C(20) 3.222 2_645
H(11) H(3) 2.467 3_555
H(11) H(4) 3.473 3_555
H(11) H(4) 3.475 4_655
H(11) H(10) 2.486 .
H(11) H(12) 2.264 .
H(12) O(2) 3.199 7_646
H(12) N(1) 2.236 .
H(12) C(12) 3.232 2_645
H(12) C(13) 3.083 2_645
H(12) C(14) 3.291 2_645
H(12) C(15) 3.334 .
H(12) C(17) 3.285 .
H(12) C(18) 2.023 .
H(12) C(20) 2.115 .
H(12) C(21) 2.805 .
H(12) C(21) 3.482 2_645
H(12) C(22) 2.806 .
H(12) H(3) 3.592 3_555
H(12) H(7) 3.425 2_645
H(12) H(8) 3.145 8_456
H(12) H(9) 3.146 8_456
H(12) H(11) 2.264 .

loop_
_geom_torsion_atom_site_label_1
_geom_torsion_atom_site_label_2
_geom_torsion_atom_site_label_3
_geom_torsion_atom_site_label_4
_geom_torsion
O(1) S(1) N(1) C(22) 112.7(3)
O(1) S(1) N(2) C(1) -112.2(4)
O(2) S(1) N(1) C(22) -115.5(3)
O(2) S(1) N(2) C(1) 116.4(4)
N(1) S(1) N(2) C(1) 1.4(4)
N(2) S(1) N(1) C(22) -1.0(4)
S(1) N(1) C(22) C(1) 0.3(5)
S(1) N(1) C(22) C(21) 179.7(4)
S(1) N(2) C(1) C(2) 177.7(4)
S(1) N(2) C(1) C(22) -1.4(5)
N(2) C(1) C(2) C(3) -2.7(9)
N(2) C(1) C(2) C(11) 178.0(5)
N(2) C(1) C(22) N(1) 0.7(6)
N(2) C(1) C(22) C(21) -178.7(4)
C(2) C(1) C(22) N(1) -178.3(5)
C(2) C(1) C(22) C(21) 2.2(7)
C(22) C(1) C(2) C(3) 176.2(4)
C(22) C(1) C(2) C(11) -3.1(7)
C(1) C(2) C(3) C(4) -1.4(8)
C(1) C(2) C(3) C(8) 178.9(5)
C(1) C(2) C(11) C(10) -179.7(5)
C(1) C(2) C(11) C(12) -1.1(7)
C(3) C(2) C(11) C(10) 0.9(8)
C(3) C(2) C(11) C(12) 179.6(4)
C(11) C(2) C(3) C(4) 177.8(5)
C(11) C(2) C(3) C(8) -1.8(7)
C(2) C(3) C(4) C(5) 178.4(5)
C(2) C(3) C(8) C(7) -178.5(5)
C(2) C(3) C(8) C(9) 0.7(7)
C(4) C(3) C(8) C(7) 1.9(7)
C(4) C(3) C(8) C(9) -178.9(5)
C(8) C(3) C(4) C(5) -1.9(8)
C(3) C(4) C(5) C(6) 1.4(9)
C(4) C(5) C(6) C(7) -0.7(9)
C(5) C(6) C(7) C(8) 0.6(8)
C(6) C(7) C(8) C(3) -1.3(8)
C(6) C(7) C(8) C(9) 179.5(5)
C(3) C(8) C(9) C(10) 1.2(8)
C(7) C(8) C(9) C(10) -179.6(5)
C(8) C(9) C(10) C(11) -2.1(9)
C(9) C(10) C(11) C(2) 1.0(8)
C(9) C(10) C(11) C(12) -177.7(5)
C(2) C(11) C(12) C(13) -173.6(5)
C(2) C(11) C(12) C(21) 6.7(8)
C(10) C(11) C(12) C(13) 5.0(7)
C(10) C(11) C(12) C(21) -174.6(5)
C(11) C(12) C(13) C(14) -175.5(5)
C(11) C(12) C(21) C(20) 175.7(4)
C(11) C(12) C(21) C(22) -7.3(7)
C(13) C(12) C(21) C(20) -4.0(7)
C(13) C(12) C(21) C(22) 173.0(4)
C(21) C(12) C(13) C(14) 4.2(8)
C(12) C(13) C(14) C(15) -0.8(8)
C(13) C(14) C(15) C(16) 179.0(5)
C(13) C(14) C(15) C(20) -2.8(8)
C(14) C(15) C(16) C(17) 178.2(5)
C(14) C(15) C(20) C(19) -176.2(5)
C(14) C(15) C(20) C(21) 2.8(7)
C(16) C(15) C(20) C(19) 2.0(8)
C(16) C(15) C(20) C(21) -179.0(5)
C(20) C(15) C(16) C(17) 0.0(8)
C(15) C(16) C(17) C(18) -1.4(8)
C(16) C(17) C(18) C(19) 0.6(8)
C(17) C(18) C(19) C(20) 1.6(8)
C(18) C(19) C(20) C(15) -2.8(7)
C(18) C(19) C(20) C(21) 178.3(5)
C(15) C(20) C(21) C(12) 0.6(7)
C(15) C(20) C(21) C(22) -176.3(5)
C(19) C(20) C(21) C(12) 179.4(5)
C(19) C(20) C(21) C(22) 2.6(8)
C(12) C(21) C(22) N(1) -176.3(5)
C(12) C(21) C(22) C(1) 3.1(7)
C(20) C(21) C(22) N(1) 0.7(8)
C(20) C(21) C(22) C(1) -180.0(3)
